data_2228184
loop_
_publ_author_name
'Li, Chunyan'
'Li, Rui'
'Zhang, Shufang'

_publ_section_title
;
 Bis[2,4-dibromo-6-(<i>n</i>-propyliminomethyl)phenolato-\k^2^<i>N</i>,<i>O</i>]cobalt(II)
;
_journal_coeditor_code ZS2053
_journal_issue 9
_journal_name_full 'Acta Crystallographica Section E'
_journal_page_first m1123
_journal_paper_doi 10.1107/S1600536810032162
_journal_volume 66
_journal_year 2010
_chemical_formula_iupac '[Co (C10 H10 Br2 N O)2]'
_chemical_formula_moiety 'C20 H20 Br4 Co N2 O2'
_chemical_formula_sum 'C20 H20 Br4 Co N2 O2'
_chemical_formula_weight 698.91
_chemical_name_systematic
;
Bis[2,4-dibromo-6-(<i>n</i>-propyliminomethyl)phenolato-
\k^2^<i>N</i>,<i>O</i>]cobalt(II)
;
_space_group_IT_number 15
_symmetry_cell_setting monoclinic
_symmetry_space_group_name_Hall '-C 2yc'
_symmetry_space_group_name_H-M 'C 1 2/c 1'
_atom_sites_solution_hydrogens geom
_atom_sites_solution_primary direct
_atom_sites_solution_secondary difmap
_audit_creation_method SHELXL97
_cell_angle_alpha 90.00
_cell_angle_beta 115.523(4)
_cell_angle_gamma 90.00
_cell_formula_units_Z 4
_cell_length_a 24.3684(10)
_cell_length_b 4.8555(2)
_cell_length_c 21.8132(10)
_cell_measurement_reflns_used 1806
_cell_measurement_temperature 296(2)
_cell_measurement_theta_max 25.53
_cell_measurement_theta_min 3.32
_cell_volume 2329.09(19)
_computing_cell_refinement 'SMART (Bruker, 2000)'
_computing_data_collection 'SMART (Bruker, 2000)'
_computing_data_reduction 'SAINT (Bruker, 2000)'
_computing_molecular_graphics 'SHELXTL (Sheldrick, 2008)'
_computing_publication_material 'SHELXTL (Sheldrick, 2008)'
_computing_structure_refinement 'SHELXTL (Sheldrick, 2008)'
_computing_structure_solution 'SHELXL97 (Sheldrick, 2008)'
_diffrn_ambient_temperature 296(2)
_diffrn_measured_fraction_theta_full 0.996
_diffrn_measured_fraction_theta_max 0.996
_diffrn_measurement_device_type 'Bruker SMART CCD area-detector'
_diffrn_measurement_method '\f and \w scans'
_diffrn_radiation_monochromator graphite
_diffrn_radiation_source 'fine-focus sealed tube'
_diffrn_radiation_type MoK\a
_diffrn_radiation_wavelength 0.71073
_diffrn_reflns_av_R_equivalents 0.0361
_diffrn_reflns_av_sigmaI/netI 0.0413
_diffrn_reflns_limit_h_max 21
_diffrn_reflns_limit_h_min -29
_diffrn_reflns_limit_k_max 5
_diffrn_reflns_limit_k_min -5
_diffrn_reflns_limit_l_max 26
_diffrn_reflns_limit_l_min -26
_diffrn_reflns_number 6076
_diffrn_reflns_theta_full 25.99
_diffrn_reflns_theta_max 25.99
_diffrn_reflns_theta_min 1.85
_diffrn_standards_number 0
_exptl_absorpt_coefficient_mu 7.618
_exptl_absorpt_correction_T_max 0.2178
_exptl_absorpt_correction_T_min 0.0966
_exptl_absorpt_correction_type multi-scan
_exptl_absorpt_process_details '(SADABS; Bruker, 2000)'
_exptl_crystal_colour red
_exptl_crystal_density_diffrn 1.993
_exptl_crystal_density_method 'not measured'
_exptl_crystal_description block
_exptl_crystal_F_000 1348
_exptl_crystal_size_max 0.32
_exptl_crystal_size_mid 0.22
_exptl_crystal_size_min 0.20
_refine_diff_density_max 0.409
_refine_diff_density_min -0.496
_refine_ls_extinction_method none
_refine_ls_goodness_of_fit_ref 1.003
_refine_ls_hydrogen_treatment constr
_refine_ls_matrix_type full
_refine_ls_number_parameters 133
_refine_ls_number_reflns 2270
_refine_ls_number_restraints 0
_refine_ls_restrained_S_all 1.003
_refine_ls_R_factor_all 0.0515
_refine_ls_R_factor_gt 0.0298
_refine_ls_shift/su_max 0.000
_refine_ls_shift/su_mean 0.000
_refine_ls_structure_factor_coef Fsqd
_refine_ls_weighting_details 'calc w = 1/[\s^2^(Fo^2^)+(0.0251P)^2^+0.88P] where P=(Fo^2^+2Fc^2^)/3'
_refine_ls_weighting_scheme calc
_refine_ls_wR_factor_gt 0.0611
_refine_ls_wR_factor_ref 0.0647
_reflns_number_gt 1657
_reflns_number_total 2270
_reflns_threshold_expression I>2\s(I)
_cod_data_source_file zs2053.cif
_cod_data_source_block I
_cod_original_cell_volume 2329.08(19)
_cod_original_sg_symbol_H-M 'C 2/c'
_cod_database_code 2228184
_cod_database_fobs_code 2228184

loop_
_symmetry_equiv_pos_as_xyz
'x, y, z'
'-x, y, -z+1/2'
'x+1/2, y+1/2, z'
'-x+1/2, y+1/2, -z+1/2'
'-x, -y, -z'
'x, -y, z-1/2'
'-x+1/2, -y+1/2, -z'
'x+1/2, -y+1/2, z-1/2'

loop_
_atom_site_type_symbol
_atom_site_label
_atom_site_fract_x
_atom_site_fract_y
_atom_site_fract_z
_atom_site_U_iso_or_equiv
_atom_site_adp_type
_atom_site_calc_flag
_atom_site_refinement_flags
_atom_site_occupancy
_atom_site_disorder_assembly
_atom_site_disorder_group
Co Co1 0.0000 0.31955(14) 0.7500 0.03770(18) Uani d S 1 . .
Br Br1 0.028614(18) 0.79002(8) 0.569909(19) 0.05211(14) Uani d . 1 . .
Br Br2 0.232643(17) 0.11525(10) 0.62503(2) 0.06655(17) Uani d . 1 . .
N N1 0.07574(11) 0.1053(6) 0.80081(13) 0.0385(7) Uani d . 1 . .
O O1 0.03028(9) 0.5013(5) 0.69236(11) 0.0413(6) Uani d . 1 . .
C C1 0.11919(14) 0.2181(7) 0.72164(16) 0.0369(8) Uani d . 1 . .
C C2 0.07618(13) 0.4180(7) 0.68171(16) 0.0341(8) Uani d . 1 . .
C C3 0.08482(14) 0.5258(7) 0.62579(16) 0.0368(8) Uani d . 1 . .
C C4 0.13048(15) 0.4419(8) 0.60975(18) 0.0440(9) Uani d . 1 . .
H H4 0.1343 0.5164 0.5725 0.053 Uiso calc R 1 . .
C C5 0.17107(15) 0.2444(8) 0.64965(19) 0.0437(9) Uani d . 1 . .
C C6 0.16661(15) 0.1351(8) 0.70498(18) 0.0468(9) Uani d . 1 . .
H H6 0.1949 0.0056 0.7318 0.056 Uiso calc R 1 . .
C C7 0.11686(14) 0.0829(7) 0.77979(17) 0.0415(9) Uani d . 1 . .
H H7 0.1491 -0.0336 0.8046 0.050 Uiso calc R 1 . .
C C8 0.08417(17) -0.0483(8) 0.86238(18) 0.0516(10) Uani d . 1 . .
H H8A 0.1148 -0.1894 0.8712 0.062 Uiso calc R 1 . .
H H8B 0.0464 -0.1385 0.8552 0.062 Uiso calc R 1 . .
C C9 0.10364(16) 0.1417(9) 0.92354(18) 0.0559(11) Uani d . 1 . .
H H9A 0.0750 0.2931 0.9127 0.067 Uiso calc R 1 . .
H H9B 0.1023 0.0408 0.9612 0.067 Uiso calc R 1 . .
C C10 0.16709(18) 0.2569(10) 0.9451(2) 0.0746(14) Uani d . 1 . .
H H10A 0.1958 0.1081 0.9567 0.112 Uiso calc R 1 . .
H H10B 0.1772 0.3744 0.9838 0.112 Uiso calc R 1 . .
H H10C 0.1685 0.3610 0.9083 0.112 Uiso calc R 1 . .

loop_
_atom_site_aniso_label
_atom_site_aniso_U_11
_atom_site_aniso_U_22
_atom_site_aniso_U_33
_atom_site_aniso_U_12
_atom_site_aniso_U_13
_atom_site_aniso_U_23
Co1 0.0308(3) 0.0523(4) 0.0343(4) 0.000 0.0181(3) 0.000
Br1 0.0656(3) 0.0533(3) 0.0443(2) 0.0123(2) 0.03017(19) 0.01239(19)
Br2 0.0498(2) 0.0945(4) 0.0726(3) 0.0031(2) 0.0427(2) -0.0139(3)
N1 0.0333(15) 0.0490(19) 0.0339(16) -0.0022(14) 0.0150(12) 0.0031(14)
O1 0.0377(12) 0.0517(16) 0.0424(13) 0.0080(11) 0.0247(11) 0.0090(12)
C1 0.0351(18) 0.044(2) 0.0357(19) -0.0021(16) 0.0191(15) -0.0042(16)
C2 0.0324(17) 0.038(2) 0.0349(19) -0.0042(16) 0.0176(15) -0.0035(16)
C3 0.0448(19) 0.035(2) 0.0363(19) -0.0020(16) 0.0230(16) -0.0034(16)
C4 0.050(2) 0.050(2) 0.042(2) -0.0075(19) 0.0297(18) -0.0053(18)
C5 0.0372(19) 0.056(3) 0.049(2) -0.0048(18) 0.0285(17) -0.0104(19)
C6 0.0334(19) 0.061(3) 0.045(2) 0.0065(18) 0.0156(16) 0.0001(19)
C7 0.0323(18) 0.049(2) 0.042(2) 0.0064(16) 0.0147(16) 0.0080(17)
C8 0.050(2) 0.060(3) 0.047(2) -0.003(2) 0.0231(18) 0.015(2)
C9 0.046(2) 0.088(3) 0.037(2) -0.006(2) 0.0215(17) 0.010(2)
C10 0.053(3) 0.112(4) 0.051(3) -0.016(3) 0.015(2) 0.002(3)

loop_
_atom_type_symbol
_atom_type_description
_atom_type_scat_dispersion_real
_atom_type_scat_dispersion_imag
_atom_type_scat_source
C C 0.0033 0.0016 'International Tables Vol C Tables 4.2.6.8 and 6.1.1.4'
H H 0.0000 0.0000 'International Tables Vol C Tables 4.2.6.8 and 6.1.1.4'
N N 0.0061 0.0033 'International Tables Vol C Tables 4.2.6.8 and 6.1.1.4'
O O 0.0106 0.0060 'International Tables Vol C Tables 4.2.6.8 and 6.1.1.4'
Co Co 0.3494 0.9721 'International Tables Vol C Tables 4.2.6.8 and 6.1.1.4'
Br Br -0.2901 2.4595 'International Tables Vol C Tables 4.2.6.8 and 6.1.1.4'

loop_
_geom_angle_atom_site_label_1
_geom_angle_atom_site_label_2
_geom_angle_atom_site_label_3
_geom_angle_site_symmetry_1
_geom_angle_site_symmetry_3
_geom_angle
_geom_angle_publ_flag
O1 Co1 O1 2_556 . 125.40(15) ?
O1 Co1 N1 2_556 2_556 94.53(10) ?
O1 Co1 N1 . 2_556 113.63(10) ?
O1 Co1 N1 2_556 . 113.64(10) ?
O1 Co1 N1 . . 94.53(10) ?
N1 Co1 N1 2_556 . 116.90(16) ?
C7 N1 C8 . . 117.6(3) ?
C7 N1 Co1 . . 122.0(2) ?
C8 N1 Co1 . . 120.3(2) ?
C2 O1 Co1 . . 125.1(2) ?
C6 C1 C2 . . 120.5(3) ?
C6 C1 C7 . . 116.1(3) ?
C2 C1 C7 . . 123.3(3) ?
O1 C2 C1 . . 124.6(3) ?
O1 C2 C3 . . 119.6(3) ?
C1 C2 C3 . . 115.8(3) ?
C4 C3 C2 . . 123.2(3) ?
C4 C3 Br1 . . 118.8(3) ?
C2 C3 Br1 . . 117.9(2) ?
C3 C4 C5 . . 119.1(3) ?
C3 C4 H4 . . 120.4 ?
C5 C4 H4 . . 120.4 ?
C6 C5 C4 . . 121.2(3) ?
C6 C5 Br2 . . 119.6(3) ?
C4 C5 Br2 . . 119.2(3) ?
C5 C6 C1 . . 120.2(3) ?
C5 C6 H6 . . 119.9 ?
C1 C6 H6 . . 119.9 ?
N1 C7 C1 . . 127.5(3) ?
N1 C7 H7 . . 116.2 ?
C1 C7 H7 . . 116.2 ?
N1 C8 C9 . . 111.2(3) ?
N1 C8 H8A . . 109.4 ?
C9 C8 H8A . . 109.4 ?
N1 C8 H8B . . 109.4 ?
C9 C8 H8B . . 109.4 ?
H8A C8 H8B . . 108.0 ?
C10 C9 C8 . . 112.8(3) ?
C10 C9 H9A . . 109.0 ?
C8 C9 H9A . . 109.0 ?
C10 C9 H9B . . 109.0 ?
C8 C9 H9B . . 109.0 ?
H9A C9 H9B . . 107.8 ?
C9 C10 H10A . . 109.5 ?
C9 C10 H10B . . 109.5 ?
H10A C10 H10B . . 109.5 ?
C9 C10 H10C . . 109.5 ?
H10A C10 H10C . . 109.5 ?
H10B C10 H10C . . 109.5 ?

loop_
_geom_bond_atom_site_label_1
_geom_bond_atom_site_label_2
_geom_bond_site_symmetry_2
_geom_bond_distance
_geom_bond_publ_flag
Co1 O1 2_556 1.924(2) ?
Co1 O1 . 1.924(2) ?
Co1 N1 2_556 1.989(3) ?
Co1 N1 . 1.989(3) ?
Br1 C3 . 1.889(3) ?
Br2 C5 . 1.905(3) ?
N1 C7 . 1.274(4) ?
N1 C8 . 1.471(4) ?
O1 C2 . 1.301(3) ?
C1 C6 . 1.411(5) ?
C1 C2 . 1.419(4) ?
C1 C7 . 1.451(4) ?
C2 C3 . 1.424(4) ?
C3 C4 . 1.365(4) ?
C4 C5 . 1.383(5) ?
C4 H4 . 0.9300 ?
C5 C6 . 1.365(5) ?
C6 H6 . 0.9300 ?
C7 H7 . 0.9300 ?
C8 C9 . 1.520(5) ?
C8 H8A . 0.9700 ?
C8 H8B . 0.9700 ?
C9 C10 . 1.516(5) ?
C9 H9A . 0.9700 ?
C9 H9B . 0.9700 ?
C10 H10A . 0.9600 ?
C10 H10B . 0.9600 ?
C10 H10C . 0.9600 ?
